data_7216768
loop_
_publ_author_name
'Luo, Siyang'
'Kang, Lei'
'Lin, Zheshuai'
'Chen, Chuangtian'

_publ_section_title
;
 K3MoPO7: the first molybdenum phosphate with edge-sharing MoO6 octahedra
 and PO4 tetrahedra
;
_journal_issue 52
_journal_name_full 'RSC Advances'
_journal_page_first 27122
_journal_paper_doi 10.1039/c4ra03612c
_journal_volume 4
_journal_year 2014
_chemical_formula_sum 'K6 Mo2 O14 P2'
_chemical_formula_weight 712.42
_chemical_name_systematic
;
 ?
;
_space_group_IT_number 12
_symmetry_space_group_name_Hall '-C 2y'
_symmetry_space_group_name_H-M 'C 1 2/m 1'
_atom_sites_solution_primary direct
_atom_sites_solution_secondary difmap
_audit_creation_method SHELXL-97
_cell_angle_alpha 90.00
_cell_angle_beta 111.68(3)
_cell_angle_gamma 90.00
_cell_formula_units_Z 2
_cell_length_a 13.990(3)
_cell_length_b 5.8600(12)
_cell_length_c 9.6157(19)
_cell_measurement_temperature 293(2)
_cell_volume 732.5(3)
_computing_structure_refinement 'SHELXL-97 (Sheldrick, 2008)'
_diffrn_ambient_temperature 293(2)
_diffrn_measured_fraction_theta_full 0.978
_diffrn_measured_fraction_theta_max 0.978
_diffrn_radiation_monochromator graphite
_diffrn_radiation_source 'fine-focus sealed tube'
_diffrn_radiation_type MoK\a
_diffrn_radiation_wavelength 0.71073
_diffrn_reflns_av_R_equivalents 0.0261
_diffrn_reflns_av_sigmaI/netI 0.0268
_diffrn_reflns_limit_h_max 21
_diffrn_reflns_limit_h_min -19
_diffrn_reflns_limit_k_max 9
_diffrn_reflns_limit_k_min -9
_diffrn_reflns_limit_l_max 14
_diffrn_reflns_limit_l_min -10
_diffrn_reflns_number 5379
_diffrn_reflns_theta_full 33.72
_diffrn_reflns_theta_max 33.72
_diffrn_reflns_theta_min 2.28
_exptl_absorpt_coefficient_mu 3.706
_exptl_absorpt_correction_T_max 1.0
_exptl_absorpt_correction_T_min 0.8288
_exptl_absorpt_correction_type numerical
_exptl_crystal_density_diffrn 3.230
_exptl_crystal_density_method 'not measured'
_exptl_crystal_F_000 680
_exptl_crystal_size_max 0.27
_exptl_crystal_size_mid 0.23
_exptl_crystal_size_min 0.1
_refine_diff_density_max 0.894
_refine_diff_density_min -2.697
_refine_diff_density_rms 0.388
_refine_ls_extinction_method none
_refine_ls_goodness_of_fit_ref 1.064
_refine_ls_matrix_type full
_refine_ls_number_parameters 67
_refine_ls_number_reflns 1545
_refine_ls_number_restraints 0
_refine_ls_restrained_S_all 1.064
_refine_ls_R_factor_all 0.0311
_refine_ls_R_factor_gt 0.0290
_refine_ls_shift/su_max 0.001
_refine_ls_shift/su_mean 0.000
_refine_ls_structure_factor_coef Fsqd
_refine_ls_weighting_details 'calc w=1/[\s^2^(Fo^2^)+(0.0404P)^2^+5.7958P] where P=(Fo^2^+2Fc^2^)/3'
_refine_ls_weighting_scheme calc
_refine_ls_wR_factor_gt 0.0776
_refine_ls_wR_factor_ref 0.0790
_reflns_number_gt 1457
_reflns_number_total 1545
_reflns_threshold_expression >2\s(I)
_cod_data_source_file c4ra03612c1.cif
_cod_data_source_block a
_cod_original_sg_symbol_H-M C2/m
_cod_database_code 7216768

loop_
_symmetry_equiv_pos_as_xyz
'x, y, z'
'-x, y, -z'
'x+1/2, y+1/2, z'
'-x+1/2, y+1/2, -z'
'-x, -y, -z'
'x, -y, z'
'-x+1/2, -y+1/2, -z'
'x+1/2, -y+1/2, z'

loop_
_atom_site_label
_atom_site_type_symbol
_atom_site_fract_x
_atom_site_fract_y
_atom_site_fract_z
_atom_site_U_iso_or_equiv
_atom_site_adp_type
_atom_site_occupancy
_atom_site_symmetry_multiplicity
_atom_site_calc_flag
_atom_site_refinement_flags
Mo1 Mo 0.04940(2) 0.0000 0.30606(3) 0.00424(9) Uani 1 2 d S
P1 P 0.14464(7) 0.0000 0.09287(10) 0.00421(15) Uani 1 2 d S
O1 O 0.2610(2) 0.0000 0.1410(3) 0.0110(5) Uani 1 2 d S
O2 O 0.0916(2) 0.0000 -0.0768(3) 0.0077(4) Uani 1 2 d S
O3 O 0.10810(14) 0.2061(3) 0.1656(2) 0.0072(3) Uani 1 1 d .
O4 O 0.1657(2) 0.0000 0.4610(3) 0.0104(5) Uani 1 2 d S
O5 O -0.01548(14) 0.2361(3) 0.3396(2) 0.0078(3) Uani 1 1 d .
K1 K 0.36336(6) 0.0000 0.45586(9) 0.00947(15) Uani 1 2 d S
K2 K 0.28275(6) 0.5000 0.22817(9) 0.00977(15) Uani 1 2 d S
K3 K 0.43472(6) 0.0000 0.10093(8) 0.00727(14) Uani 1 2 d S

loop_
_atom_site_aniso_label
_atom_site_aniso_U_11
_atom_site_aniso_U_22
_atom_site_aniso_U_33
_atom_site_aniso_U_23
_atom_site_aniso_U_13
_atom_site_aniso_U_12
Mo1 0.00490(13) 0.00459(12) 0.00327(13) 0.000 0.00155(9) 0.000
P1 0.0037(3) 0.0051(3) 0.0036(3) 0.000 0.0011(3) 0.000
O1 0.0049(10) 0.0155(12) 0.0119(12) 0.000 0.0022(9) 0.000
O2 0.0066(10) 0.0116(11) 0.0041(10) 0.000 0.0010(8) 0.000
O3 0.0095(7) 0.0056(7) 0.0076(7) -0.0012(6) 0.0044(6) -0.0008(6)
O4 0.0075(11) 0.0162(12) 0.0055(11) 0.000 0.0000(9) 0.000
O5 0.0106(8) 0.0065(7) 0.0064(7) -0.0006(6) 0.0034(6) 0.0025(6)
K1 0.0079(3) 0.0108(3) 0.0088(3) 0.000 0.0021(3) 0.000
K2 0.0081(3) 0.0113(3) 0.0101(3) 0.000 0.0036(3) 0.000
K3 0.0077(3) 0.0078(3) 0.0069(3) 0.000 0.0035(2) 0.000

loop_
_atom_type_symbol
_atom_type_description
_atom_type_scat_dispersion_real
_atom_type_scat_dispersion_imag
_atom_type_scat_source
K K 0.2009 0.2494 'International Tables Vol C Tables 4.2.6.8 and 6.1.1.4'
Mo Mo -1.6832 0.6857 'International Tables Vol C Tables 4.2.6.8 and 6.1.1.4'
O O 0.0106 0.0060 'International Tables Vol C Tables 4.2.6.8 and 6.1.1.4'
P P 0.1023 0.0942 'International Tables Vol C Tables 4.2.6.8 and 6.1.1.4'

loop_
_geom_angle_atom_site_label_1
_geom_angle_atom_site_label_2
_geom_angle_atom_site_label_3
_geom_angle
_geom_angle_site_symmetry_1
_geom_angle_site_symmetry_3
O5 Mo1 O5 104.57(13) 6 .
O5 Mo1 O4 103.02(8) 6 .
O5 Mo1 O4 103.02(8) . .
O5 Mo1 O3 152.91(8) 6 .
O5 Mo1 O3 90.92(8) . .
O4 Mo1 O3 94.72(9) . .
O5 Mo1 O3 90.92(8) 6 6
O5 Mo1 O3 152.91(8) . 6
O4 Mo1 O3 94.72(9) . 6
O3 Mo1 O3 67.09(10) . 6
O5 Mo1 O2 81.97(7) 6 5
O5 Mo1 O2 81.97(7) . 5
O4 Mo1 O2 171.59(12) . 5
O3 Mo1 O2 78.31(7) . 5
O3 Mo1 O2 78.31(7) 6 5
O5 Mo1 P1 123.33(6) 6 .
O5 Mo1 P1 123.33(6) . .
O4 Mo1 P1 94.46(10) . .
O3 Mo1 P1 33.57(5) . .
O3 Mo1 P1 33.57(5) 6 .
O2 Mo1 P1 77.13(7) 5 .
O5 Mo1 K2 57.20(6) 6 3_445
O5 Mo1 K2 57.20(6) . 3_445
O4 Mo1 K2 139.28(10) . 3_445
O3 Mo1 K2 118.60(5) . 3_445
O3 Mo1 K2 118.60(5) 6 3_445
O2 Mo1 K2 49.13(7) 5 3_445
P1 Mo1 K2 126.25(3) . 3_445
O5 Mo1 K3 45.07(6) 6 3_445
O5 Mo1 K3 126.45(7) . 3_445
O4 Mo1 K3 123.82(2) . 3_445
O3 Mo1 K3 107.90(5) . 3_445
O3 Mo1 K3 53.06(5) 6 3_445
O2 Mo1 K3 55.360(16) 5 3_445
P1 Mo1 K3 80.513(19) . 3_445
K2 Mo1 K3 69.98(2) 3_445 3_445
O5 Mo1 K3 126.45(7) 6 3_455
O5 Mo1 K3 45.07(6) . 3_455
O4 Mo1 K3 123.82(2) . 3_455
O3 Mo1 K3 53.06(5) . 3_455
O3 Mo1 K3 107.90(5) 6 3_455
O2 Mo1 K3 55.360(16) 5 3_455
P1 Mo1 K3 80.513(19) . 3_455
K2 Mo1 K3 69.98(2) 3_445 3_455
K3 Mo1 K3 110.53(3) 3_445 3_455
O5 Mo1 K1 126.65(6) 6 7_556
O5 Mo1 K1 47.43(6) . 7_556
O4 Mo1 K1 58.37(4) . 7_556
O3 Mo1 K1 80.13(5) . 7_556
O3 Mo1 K1 135.91(5) 6 7_556
O2 Mo1 K1 124.02(2) 5 7_556
P1 Mo1 K1 108.518(19) . 7_556
K2 Mo1 K1 102.50(2) 3_445 7_556
K3 Mo1 K1 170.83(2) 3_445 7_556
K3 Mo1 K1 70.38(3) 3_455 7_556
O5 Mo1 K1 47.43(6) 6 7_546
O5 Mo1 K1 126.65(6) . 7_546
O4 Mo1 K1 58.37(4) . 7_546
O3 Mo1 K1 135.91(5) . 7_546
O3 Mo1 K1 80.13(5) 6 7_546
O2 Mo1 K1 124.02(2) 5 7_546
P1 Mo1 K1 108.518(19) . 7_546
K2 Mo1 K1 102.50(2) 3_445 7_546
K3 Mo1 K1 70.38(3) 3_445 7_546
K3 Mo1 K1 170.83(2) 3_455 7_546
K1 Mo1 K1 107.20(3) 7_556 7_546
O1 P1 O2 111.72(16) . .
O1 P1 O3 110.61(10) . 6
O2 P1 O3 111.51(10) . 6
O1 P1 O3 110.61(10) . .
O2 P1 O3 111.51(10) . .
O3 P1 O3 100.37(14) 6 .
O1 P1 Mo1 121.18(12) . .
O2 P1 Mo1 127.10(11) . .
O3 P1 Mo1 50.22(7) 6 .
O3 P1 Mo1 50.22(7) . .
O1 P1 K3 105.13(6) . 7_545
O2 P1 K3 59.06(2) . 7_545
O3 P1 K3 59.48(7) 6 7_545
O3 P1 K3 143.58(8) . 7_545
Mo1 P1 K3 104.44(2) . 7_545
O1 P1 K3 105.13(6) . 7
O2 P1 K3 59.06(2) . 7
O3 P1 K3 143.58(8) 6 7
O3 P1 K3 59.48(7) . 7
Mo1 P1 K3 104.44(2) . 7
K3 P1 K3 117.38(4) 7_545 7
O1 P1 K2 60.16(3) . .
O2 P1 K2 112.55(5) . .
O3 P1 K2 134.91(8) 6 .
O3 P1 K2 54.19(7) . .
Mo1 P1 K2 94.25(2) . .
K3 P1 K2 160.80(3) 7_545 .
K3 P1 K2 60.55(3) 7 .
O1 P1 K2 60.16(3) . 1_545
O2 P1 K2 112.55(5) . 1_545
O3 P1 K2 54.19(7) 6 1_545
O3 P1 K2 134.91(8) . 1_545
Mo1 P1 K2 94.25(2) . 1_545
K3 P1 K2 60.55(3) 7_545 1_545
K3 P1 K2 160.80(3) 7 1_545
K2 P1 K2 114.38(4) . 1_545
O1 P1 K2 69.54(12) . 7
O2 P1 K2 42.18(11) . 7
O3 P1 K2 128.62(7) 6 7
O3 P1 K2 128.62(7) . 7
Mo1 P1 K2 169.28(3) . 7
K3 P1 K2 70.75(2) 7_545 7
K3 P1 K2 70.75(2) 7 7
K2 P1 K2 91.55(3) . 7
K2 P1 K2 91.55(3) 1_545 7
O1 P1 K1 44.90(12) . .
O2 P1 K1 156.62(11) . .
O3 P1 K1 82.63(7) 6 .
O3 P1 K1 82.63(7) . .
Mo1 P1 K1 76.28(3) . .
K3 P1 K1 120.14(2) 7_545 .
K3 P1 K1 120.14(2) 7 .
K2 P1 K1 59.74(2) . .
K2 P1 K1 59.74(2) 1_545 .
K2 P1 K1 114.44(3) 7 .
P1 O1 K3 155.60(18) . .
P1 O1 K1 112.84(15) . .
K3 O1 K1 91.55(9) . .
P1 O1 K2 94.09(6) . .
K3 O1 K2 92.11(6) . .
K1 O1 K2 75.22(5) . .
P1 O1 K2 94.09(6) . 1_545
K3 O1 K2 92.11(6) . 1_545
K1 O1 K2 75.22(5) . 1_545
K2 O1 K2 150.24(11) . 1_545
P1 O1 K2 85.51(12) . 7
K3 O1 K2 70.09(8) . 7
K1 O1 K2 161.64(10) . 7
K2 O1 K2 104.57(6) . 7
K2 O1 K2 104.57(6) 1_545 7
P1 O2 Mo1 155.77(17) . 5
P1 O2 K2 115.26(14) . 7
Mo1 O2 K2 88.97(9) 5 7
P1 O2 K3 94.68(5) . 7_545
Mo1 O2 K3 83.64(5) 5 7_545
K2 O2 K3 92.60(6) 7 7_545
P1 O2 K3 94.68(5) . 7
Mo1 O2 K3 83.64(5) 5 7
K2 O2 K3 92.60(6) 7 7
K3 O2 K3 166.16(10) 7_545 7
P1 O3 Mo1 96.22(9) . .
P1 O3 K3 139.23(10) . 3_455
Mo1 O3 K3 89.13(6) . 3_455
P1 O3 K2 99.38(9) . .
Mo1 O3 K2 133.49(8) . .
K3 O3 K2 105.89(6) 3_455 .
P1 O3 K3 93.27(9) . 7
Mo1 O3 K3 148.72(8) . 7
K3 O3 K3 64.90(5) 3_455 7
K2 O3 K3 73.52(5) . 7
Mo1 O4 K1 126.95(14) . .
Mo1 O4 K2 134.25(14) . 7_556
K1 O4 K2 98.80(9) . 7_556
Mo1 O4 K1 92.87(6) . 7_556
K1 O4 K1 103.31(5) . 7_556
K2 O4 K1 74.44(5) 7_556 7_556
Mo1 O4 K1 92.87(6) . 7_546
K1 O4 K1 103.31(5) . 7_546
K2 O4 K1 74.44(5) 7_556 7_546
K1 O4 K1 141.52(10) 7_556 7_546
Mo1 O5 K3 106.94(9) . 3_455
Mo1 O5 K1 104.91(8) . 7_556
K3 O5 K1 100.18(7) 3_455 7_556
Mo1 O5 K1 159.75(10) . 3_455
K3 O5 K1 91.10(6) 3_455 3_455
K1 O5 K1 80.15(6) 7_556 3_455
Mo1 O5 K2 93.09(7) . 3_445
K3 O5 K2 92.80(6) 3_455 3_445
K1 O5 K2 153.47(8) 7_556 3_445
K1 O5 K2 76.54(5) 3_455 3_445
O5 K1 O5 67.76(8) 7_556 4_546
O5 K1 O4 119.63(6) 7_556 .
O5 K1 O4 119.63(6) 4_546 .
O5 K1 O5 63.78(7) 7_556 8
O5 K1 O5 99.85(6) 4_546 8
O4 K1 O5 139.05(5) . 8
O5 K1 O5 99.85(6) 7_556 3_545
O5 K1 O5 63.78(7) 4_546 3_545
O4 K1 O5 139.05(5) . 3_545
O5 K1 O5 66.70(8) 8 3_545
O5 K1 O1 135.30(6) 7_556 .
O5 K1 O1 135.30(6) 4_546 .
O4 K1 O1 84.57(9) . .
O5 K1 O1 73.52(6) 8 .
O5 K1 O1 73.52(6) 3_545 .
O5 K1 O4 55.27(6) 7_556 7_556
O5 K1 O4 118.88(7) 4_546 7_556
O4 K1 O4 76.69(5) . 7_556
O5 K1 O4 74.87(6) 8 7_556
O5 K1 O4 140.99(7) 3_545 7_556
O1 K1 O4 102.29(5) . 7_556
O5 K1 O4 118.88(7) 7_556 7_546
O5 K1 O4 55.27(6) 4_546 7_546
O4 K1 O4 76.69(5) . 7_546
O5 K1 O4 140.99(7) 8 7_546
O5 K1 O4 74.87(6) 3_545 7_546
O1 K1 O4 102.29(5) . 7_546
O4 K1 O4 141.52(10) 7_556 7_546
O5 K1 K2 151.08(4) 7_556 1_545
O5 K1 K2 87.89(5) 4_546 1_545
O4 K1 K2 85.43(4) . 1_545
O5 K1 K2 107.86(5) 8 1_545
O5 K1 K2 53.64(4) 3_545 1_545
O1 K1 K2 54.938(18) . 1_545
O4 K1 K2 152.67(6) 7_556 1_545
O4 K1 K2 48.96(5) 7_546 1_545
O5 K1 K2 87.89(5) 7_556 .
O5 K1 K2 151.08(4) 4_546 .
O4 K1 K2 85.43(4) . .
O5 K1 K2 53.64(4) 8 .
O5 K1 K2 107.86(5) 3_545 .
O1 K1 K2 54.938(18) . .
O4 K1 K2 48.96(5) 7_556 .
O4 K1 K2 152.67(6) 7_546 .
K2 K1 K2 109.80(4) 1_545 .
O5 K1 K1 50.40(4) 7_556 5_656
O5 K1 K1 50.40(4) 4_546 5_656
O4 K1 K1 166.39(7) . 5_656
O5 K1 K1 49.45(4) 8 5_656
O5 K1 K1 49.45(4) 3_545 5_656
O1 K1 K1 109.04(7) . 5_656
O4 K1 K1 99.69(5) 7_556 5_656
O4 K1 K1 99.69(5) 7_546 5_656
K2 K1 K1 102.21(3) 1_545 5_656
K2 K1 K1 102.21(3) . 5_656
O5 K1 Mo1 27.66(4) 7_556 7_556
O5 K1 Mo1 90.67(5) 4_546 7_556
O4 K1 Mo1 95.36(4) . 7_556
O5 K1 Mo1 72.31(4) 8 7_556
O5 K1 Mo1 125.53(5) 3_545 7_556
O1 K1 Mo1 126.316(15) . 7_556
O4 K1 Mo1 28.76(5) 7_556 7_556
O4 K1 Mo1 130.04(6) 7_546 7_556
K2 K1 Mo1 178.55(2) 1_545 7_556
K2 K1 Mo1 71.50(2) . 7_556
K1 K1 Mo1 76.78(3) 5_656 7_556
O2 K2 O4 128.37(9) 7 7_556
O2 K2 O3 124.66(6) 7 .
O4 K2 O3 95.01(7) 7_556 .
O2 K2 O3 124.66(6) 7 6_565
O4 K2 O3 95.01(7) 7_556 6_565
O3 K2 O3 73.88(8) . 6_565
O2 K2 O5 57.69(6) 7 3
O4 K2 O5 77.25(7) 7_556 3
O3 K2 O5 168.56(6) . 3
O3 K2 O5 114.80(5) 6_565 3
O2 K2 O5 57.69(6) 7 8
O4 K2 O5 77.25(7) 7_556 8
O3 K2 O5 114.80(5) . 8
O3 K2 O5 168.56(6) 6_565 8
O5 K2 O5 55.61(7) 3 8
O2 K2 O1 82.43(6) 7 .
O4 K2 O1 104.75(6) 7_556 .
O3 K2 O1 50.97(6) . .
O3 K2 O1 122.13(7) 6_565 .
O5 K2 O1 122.40(6) 3 .
O5 K2 O1 68.54(6) 8 .
O2 K2 O1 82.43(6) 7 1_565
O4 K2 O1 104.75(6) 7_556 1_565
O3 K2 O1 122.13(7) . 1_565
O3 K2 O1 50.97(6) 6_565 1_565
O5 K2 O1 68.54(6) 3 1_565
O5 K2 O1 122.40(6) 8 1_565
O1 K2 O1 150.24(11) . 1_565
O2 K2 O1 47.51(7) 7 7
O4 K2 O1 175.88(8) 7_556 7
O3 K2 O1 88.28(6) . 7
O3 K2 O1 88.28(6) 6_565 7
O5 K2 O1 99.13(6) 3 7
O5 K2 O1 99.13(6) 8 7
O1 K2 O1 75.43(6) . 7
O1 K2 O1 75.43(6) 1_565 7
O2 K2 P1 100.52(4) 7 .
O4 K2 P1 106.65(4) 7_556 .
O3 K2 P1 26.43(4) . .
O3 K2 P1 96.58(5) 6_565 .
O5 K2 P1 148.13(4) 3 .
O5 K2 P1 93.73(4) 8 .
O1 K2 P1 25.75(5) . .
O1 K2 P1 136.37(6) 1_565 .
O1 K2 P1 75.36(3) 7 .
O2 K2 P1 100.52(4) 7 1_565
O4 K2 P1 106.65(4) 7_556 1_565
O3 K2 P1 96.58(5) . 1_565
O3 K2 P1 26.43(4) 6_565 1_565
O5 K2 P1 93.73(4) 3 1_565
O5 K2 P1 148.13(4) 8 1_565
O1 K2 P1 136.37(6) . 1_565
O1 K2 P1 25.75(5) 1_565 1_565
O1 K2 P1 75.36(3) 7 1_565
P1 K2 P1 114.38(4) . 1_565
O2 K2 K3 91.99(6) 7 7
O4 K2 K3 139.64(7) 7_556 7
O3 K2 K3 54.47(4) . 7
O3 K2 K3 54.47(4) 6_565 7
O5 K2 K3 136.29(5) 3 7
O5 K2 K3 136.29(5) 8 7
O1 K2 K3 77.54(5) . 7
O1 K2 K3 77.54(5) 1_565 7
O1 K2 K3 44.48(5) 7 7
P1 K2 K3 58.92(2) . 7
P1 K2 K3 58.92(2) 1_565 7
O1 K3 O5 80.32(7) . 8
O1 K3 O5 80.32(7) . 3_545
O5 K3 O5 71.76(8) 8 3_545
O1 K3 O3 137.33(5) . 8
O5 K3 O3 61.72(6) 8 8
O5 K3 O3 103.56(6) 3_545 8
O1 K3 O3 137.33(5) . 3_545
O5 K3 O3 103.56(6) 8 3_545
O5 K3 O3 61.72(6) 3_545 3_545
O3 K3 O3 74.35(8) 8 3_545
O1 K3 O2 85.14(5) . 7_545
O5 K3 O2 129.45(7) 8 7_545
O5 K3 O2 58.12(6) 3_545 7_545
O3 K3 O2 133.51(7) 8 7_545
O3 K3 O2 59.25(6) 3_545 7_545
O1 K3 O2 85.14(5) . 7
O5 K3 O2 58.12(6) 8 7
O5 K3 O2 129.45(7) 3_545 7
O3 K3 O2 59.25(6) 8 7
O3 K3 O2 133.51(7) 3_545 7
O2 K3 O2 166.16(10) 7_545 7
O1 K3 O3 103.14(7) . 4_545
O5 K3 O3 176.54(6) 8 4_545
O5 K3 O3 108.43(6) 3_545 4_545
O3 K3 O3 115.10(5) 8 4_545
O3 K3 O3 73.80(7) 3_545 4_545
O2 K3 O3 51.30(6) 7_545 4_545
O2 K3 O3 122.01(7) 7 4_545
O1 K3 O3 103.14(7) . 7
O5 K3 O3 108.43(6) 8 7
O5 K3 O3 176.54(6) 3_545 7
O3 K3 O3 73.80(7) 8 7
O3 K3 O3 115.10(5) 3_545 7
O2 K3 O3 122.01(7) 7_545 7
O2 K3 O3 51.30(6) 7 7
O3 K3 O3 71.17(7) 4_545 7
O1 K3 K3 152.59(8) . 5_655
O5 K3 K3 120.95(5) 8 5_655
O5 K3 K3 120.95(5) 3_545 5_655
O3 K3 K3 59.25(4) 8 5_655
O3 K3 K3 59.25(4) 3_545 5_655
O2 K3 K3 92.05(6) 7_545 5_655
O2 K3 K3 92.05(6) 7 5_655
O3 K3 K3 55.85(4) 4_545 5_655
O3 K3 K3 55.85(4) 7 5_655
O1 K3 P1 87.01(4) . 7_545
O5 K3 P1 154.39(5) 8 7_545
O5 K3 P1 84.28(5) 3_545 7_545
O3 K3 P1 135.51(5) 8 7_545
O3 K3 P1 71.39(4) 3_545 7_545
O2 K3 P1 26.26(5) 7_545 7_545
O2 K3 P1 143.08(6) 7 7_545
O3 K3 P1 27.25(4) 4_545 7_545
O3 K3 P1 96.04(5) 7 7_545
K3 K3 P1 78.94(2) 5_655 7_545
O1 K3 P1 87.01(4) . 7
O5 K3 P1 84.28(5) 8 7
O5 K3 P1 154.39(5) 3_545 7
O3 K3 P1 71.39(4) 8 7
O3 K3 P1 135.51(5) 3_545 7
O2 K3 P1 143.08(6) 7_545 7
O2 K3 P1 26.26(5) 7 7
O3 K3 P1 96.04(5) 4_545 7
O3 K3 P1 27.25(4) 7 7
K3 K3 P1 78.94(2) 5_655 7
P1 K3 P1 117.38(4) 7_545 7

loop_
_geom_bond_atom_site_label_1
_geom_bond_atom_site_label_2
_geom_bond_distance
_geom_bond_site_symmetry_2
Mo1 O5 1.7488(18) 6
Mo1 O5 1.7488(18) .
Mo1 O4 1.754(3) .
Mo1 O3 2.1859(19) .
Mo1 O3 2.1859(19) 6
Mo1 O2 2.353(3) 5
Mo1 P1 2.8278(11) .
Mo1 K2 3.5231(12) 3_445
Mo1 K3 3.5653(8) 3_445
Mo1 K3 3.5653(8) 3_455
Mo1 K1 3.6402(8) 7_556
Mo1 K1 3.6402(8) 7_546
P1 O1 1.518(3) .
P1 O2 1.522(3) .
P1 O3 1.5727(19) 6
P1 O3 1.5727(19) .
P1 K3 3.4295(8) 7_545
P1 K3 3.4295(8) 7
P1 K2 3.4862(9) .
P1 K2 3.4862(9) 1_545
P1 K2 3.5886(14) 7
P1 K1 3.6952(19) .
O1 K3 2.598(3) .
O1 K1 2.831(3) .
O1 K2 3.0317(10) .
O1 K2 3.0317(10) 1_545
O1 K2 3.373(3) 7
O2 Mo1 2.353(3) 5
O2 K2 2.664(3) 7
O2 K3 2.9515(7) 7_545
O2 K3 2.9515(7) 7
O3 K3 2.850(2) 3_455
O3 K2 2.8655(19) .
O3 K3 2.959(2) 7
O4 K1 2.783(3) .
O4 K2 2.804(3) 7_556
O4 K1 3.1033(11) 7_556
O4 K1 3.1033(11) 7_546
O5 K3 2.639(2) 3_455
O5 K1 2.774(2) 7_556
O5 K1 2.813(2) 3_455
O5 K2 2.966(2) 3_445
K1 O5 2.774(2) 7_556
K1 O5 2.774(2) 4_546
K1 O5 2.813(2) 8
K1 O5 2.813(2) 3_545
K1 O4 3.1033(11) 7_556
K1 O4 3.1033(11) 7_546
K1 K2 3.5813(9) 1_545
K1 K2 3.5813(9) .
K1 K1 3.5972(18) 5_656
K1 Mo1 3.6402(8) 7_556
K2 O2 2.664(3) 7
K2 O4 2.804(3) 7_556
K2 O3 2.865(2) 6_565
K2 O5 2.966(2) 3
K2 O5 2.966(2) 8
K2 O1 3.0317(10) 1_565
K2 O1 3.373(3) 7
K2 P1 3.4862(9) 1_565
K2 K3 3.4867(18) 7
K3 O5 2.639(2) 8
K3 O5 2.639(2) 3_545
K3 O3 2.850(2) 8
K3 O3 2.850(2) 3_545
K3 O2 2.9515(7) 7_545
K3 O2 2.9515(7) 7
K3 O3 2.959(2) 4_545
K3 O3 2.959(2) 7
K3 K3 3.1183(17) 5_655
K3 P1 3.4295(8) 7_545
K3 P1 3.4295(8) 7

loop_
_geom_torsion_atom_site_label_1
_geom_torsion_atom_site_label_2
_geom_torsion_atom_site_label_3
_geom_torsion_atom_site_label_4
_geom_torsion
_geom_torsion_site_symmetry_1
_geom_torsion_site_symmetry_4
O5 Mo1 P1 O1 -108.77(7) 6 .
O5 Mo1 P1 O1 108.77(7) . .
O4 Mo1 P1 O1 0.0 . .
O3 Mo1 P1 O1 91.81(9) . .
O3 Mo1 P1 O1 -91.81(9) 6 .
O2 Mo1 P1 O1 180.0 5 .
K2 Mo1 P1 O1 180.0 3_445 .
K3 Mo1 P1 O1 -123.571(16) 3_445 .
K3 Mo1 P1 O1 123.571(16) 3_455 .
K1 Mo1 P1 O1 58.086(17) 7_556 .
K1 Mo1 P1 O1 -58.086(17) 7_546 .
O5 Mo1 P1 O2 71.23(7) 6 .
O5 Mo1 P1 O2 -71.23(7) . .
O4 Mo1 P1 O2 180.0 . .
O3 Mo1 P1 O2 -88.19(9) . .
O3 Mo1 P1 O2 88.19(9) 6 .
O2 Mo1 P1 O2 0.0 5 .
K2 Mo1 P1 O2 0.0 3_445 .
K3 Mo1 P1 O2 56.429(16) 3_445 .
K3 Mo1 P1 O2 -56.429(16) 3_455 .
K1 Mo1 P1 O2 -121.914(17) 7_556 .
K1 Mo1 P1 O2 121.914(17) 7_546 .
O5 Mo1 P1 O3 -16.96(12) 6 6
O5 Mo1 P1 O3 -159.42(11) . 6
O4 Mo1 P1 O3 91.81(9) . 6
O3 Mo1 P1 O3 -176.38(18) . 6
O2 Mo1 P1 O3 -88.19(9) 5 6
K2 Mo1 P1 O3 -88.19(9) 3_445 6
K3 Mo1 P1 O3 -31.76(9) 3_445 6
K3 Mo1 P1 O3 -144.62(9) 3_455 6
K1 Mo1 P1 O3 149.90(9) 7_556 6
K1 Mo1 P1 O3 33.72(9) 7_546 6
O5 Mo1 P1 O3 159.42(11) 6 .
O5 Mo1 P1 O3 16.96(12) . .
O4 Mo1 P1 O3 -91.81(9) . .
O3 Mo1 P1 O3 176.38(18) 6 .
O2 Mo1 P1 O3 88.19(9) 5 .
K2 Mo1 P1 O3 88.19(9) 3_445 .
K3 Mo1 P1 O3 144.62(9) 3_445 .
K3 Mo1 P1 O3 31.76(9) 3_455 .
K1 Mo1 P1 O3 -33.72(9) 7_556 .
K1 Mo1 P1 O3 -149.90(9) 7_546 .
O5 Mo1 P1 K3 9.32(8) 6 7_545
O5 Mo1 P1 K3 -133.14(8) . 7_545
O4 Mo1 P1 K3 118.09(2) . 7_545
O3 Mo1 P1 K3 -150.10(10) . 7_545
O3 Mo1 P1 K3 26.28(9) 6 7_545
O2 Mo1 P1 K3 -61.91(2) 5 7_545
K2 Mo1 P1 K3 -61.91(2) 3_445 7_545
K3 Mo1 P1 K3 -5.48(3) 3_445 7_545
K3 Mo1 P1 K3 -118.34(3) 3_455 7_545
K1 Mo1 P1 K3 176.18(2) 7_556 7_545
K1 Mo1 P1 K3 60.00(3) 7_546 7_545
O5 Mo1 P1 K3 133.14(8) 6 7
O5 Mo1 P1 K3 -9.32(8) . 7
O4 Mo1 P1 K3 -118.09(2) . 7
O3 Mo1 P1 K3 -26.28(9) . 7
O3 Mo1 P1 K3 150.10(10) 6 7
O2 Mo1 P1 K3 61.91(2) 5 7
K2 Mo1 P1 K3 61.91(2) 3_445 7
K3 Mo1 P1 K3 118.34(3) 3_445 7
K3 Mo1 P1 K3 5.48(3) 3_455 7
K1 Mo1 P1 K3 -60.00(3) 7_556 7
K1 Mo1 P1 K3 -176.18(2) 7_546 7
O5 Mo1 P1 K2 -166.20(7) 6 .
O5 Mo1 P1 K2 51.34(8) . .
O4 Mo1 P1 K2 -57.43(2) . .
O3 Mo1 P1 K2 34.38(9) . .
O3 Mo1 P1 K2 -149.24(9) 6 .
O2 Mo1 P1 K2 122.57(2) 5 .
K2 Mo1 P1 K2 122.57(2) 3_445 .
K3 Mo1 P1 K2 179.00(2) 3_445 .
K3 Mo1 P1 K2 66.14(3) 3_455 .
K1 Mo1 P1 K2 0.65(2) 7_556 .
K1 Mo1 P1 K2 -115.52(3) 7_546 .
O5 Mo1 P1 K2 -51.34(8) 6 1_545
O5 Mo1 P1 K2 166.20(7) . 1_545
O4 Mo1 P1 K2 57.43(2) . 1_545
O3 Mo1 P1 K2 149.24(9) . 1_545
O3 Mo1 P1 K2 -34.38(9) 6 1_545
O2 Mo1 P1 K2 -122.57(2) 5 1_545
K2 Mo1 P1 K2 -122.57(2) 3_445 1_545
K3 Mo1 P1 K2 -66.14(3) 3_445 1_545
K3 Mo1 P1 K2 -179.00(2) 3_455 1_545
K1 Mo1 P1 K2 115.52(3) 7_556 1_545
K1 Mo1 P1 K2 -0.65(2) 7_546 1_545
O5 Mo1 P1 K2 71.23(7) 6 7
O5 Mo1 P1 K2 -71.23(7) . 7
O4 Mo1 P1 K2 180.0 . 7
O3 Mo1 P1 K2 -88.19(9) . 7
O3 Mo1 P1 K2 88.19(9) 6 7
O2 Mo1 P1 K2 0.0 5 7
K2 Mo1 P1 K2 0.0 3_445 7
K3 Mo1 P1 K2 56.429(16) 3_445 7
K3 Mo1 P1 K2 -56.429(16) 3_455 7
K1 Mo1 P1 K2 -121.914(17) 7_556 7
K1 Mo1 P1 K2 121.914(17) 7_546 7
O5 Mo1 P1 K1 -108.77(7) 6 .
O5 Mo1 P1 K1 108.77(7) . .
O4 Mo1 P1 K1 0.0 . .
O3 Mo1 P1 K1 91.81(9) . .
O3 Mo1 P1 K1 -91.81(9) 6 .
O2 Mo1 P1 K1 180.0 5 .
K2 Mo1 P1 K1 180.0 3_445 .
K3 Mo1 P1 K1 -123.571(16) 3_445 .
K3 Mo1 P1 K1 123.571(16) 3_455 .
K1 Mo1 P1 K1 58.086(17) 7_556 .
K1 Mo1 P1 K1 -58.086(17) 7_546 .
O2 P1 O1 K3 0.0 . .
O3 P1 O1 K3 124.85(9) 6 .
O3 P1 O1 K3 -124.85(9) . .
Mo1 P1 O1 K3 180.0 . .
K3 P1 O1 K3 62.26(4) 7_545 .
K3 P1 O1 K3 -62.26(4) 7 .
K2 P1 O1 K3 -104.32(6) . .
K2 P1 O1 K3 104.32(6) 1_545 .
K2 P1 O1 K3 0.0 7 .
K1 P1 O1 K3 180.0 . .
O2 P1 O1 K1 180.0 . .
O3 P1 O1 K1 -55.15(9) 6 .
O3 P1 O1 K1 55.15(9) . .
Mo1 P1 O1 K1 0.0 . .
K3 P1 O1 K1 -117.74(4) 7_545 .
K3 P1 O1 K1 117.74(4) 7 .
K2 P1 O1 K1 75.68(6) . .
K2 P1 O1 K1 -75.68(6) 1_545 .
K2 P1 O1 K1 180.0 7 .
O2 P1 O1 K2 104.32(6) . .
O3 P1 O1 K2 -130.83(9) 6 .
O3 P1 O1 K2 -20.53(13) . .
Mo1 P1 O1 K2 -75.68(6) . .
K3 P1 O1 K2 166.58(4) 7_545 .
K3 P1 O1 K2 42.06(9) 7 .
K2 P1 O1 K2 -151.36(13) 1_545 .
K2 P1 O1 K2 104.32(6) 7 .
K1 P1 O1 K2 -75.68(6) . .
O2 P1 O1 K2 -104.32(6) . 1_545
O3 P1 O1 K2 20.53(13) 6 1_545
O3 P1 O1 K2 130.83(9) . 1_545
Mo1 P1 O1 K2 75.68(6) . 1_545
K3 P1 O1 K2 -42.06(9) 7_545 1_545
K3 P1 O1 K2 -166.58(4) 7 1_545
K2 P1 O1 K2 151.36(13) . 1_545
K2 P1 O1 K2 -104.32(6) 7 1_545
K1 P1 O1 K2 75.68(6) . 1_545
O2 P1 O1 K2 0.0 . 7
O3 P1 O1 K2 124.85(9) 6 7
O3 P1 O1 K2 -124.85(9) . 7
Mo1 P1 O1 K2 180.0 . 7
K3 P1 O1 K2 62.26(4) 7_545 7
K3 P1 O1 K2 -62.26(4) 7 7
K2 P1 O1 K2 -104.32(6) . 7
K2 P1 O1 K2 104.32(6) 1_545 7
K1 P1 O1 K2 180.0 . 7
O1 P1 O2 Mo1 180.0 . 5
O3 P1 O2 Mo1 55.65(9) 6 5
O3 P1 O2 Mo1 -55.65(9) . 5
Mo1 P1 O2 Mo1 0.0 . 5
K3 P1 O2 Mo1 84.90(6) 7_545 5
K3 P1 O2 Mo1 -84.90(6) 7 5
K2 P1 O2 Mo1 -114.49(5) . 5
K2 P1 O2 Mo1 114.49(5) 1_545 5
K2 P1 O2 Mo1 180.0 7 5
K1 P1 O2 Mo1 180.0 . 5
O1 P1 O2 K2 0.0 . 7
O3 P1 O2 K2 -124.35(9) 6 7
O3 P1 O2 K2 124.35(9) . 7
Mo1 P1 O2 K2 180.0 . 7
K3 P1 O2 K2 -95.10(6) 7_545 7
K3 P1 O2 K2 95.10(6) 7 7
K2 P1 O2 K2 65.51(5) . 7
K2 P1 O2 K2 -65.51(5) 1_545 7
K1 P1 O2 K2 0.0 . 7
O1 P1 O2 K3 95.10(6) . 7_545
O3 P1 O2 K3 -29.25(13) 6 7_545
O3 P1 O2 K3 -140.55(9) . 7_545
Mo1 P1 O2 K3 -84.90(6) . 7_545
K3 P1 O2 K3 -169.80(12) 7 7_545
K2 P1 O2 K3 160.61(4) . 7_545
K2 P1 O2 K3 29.60(10) 1_545 7_545
K2 P1 O2 K3 95.10(6) 7 7_545
K1 P1 O2 K3 95.10(6) . 7_545
O1 P1 O2 K3 -95.10(6) . 7
O3 P1 O2 K3 140.55(9) 6 7
O3 P1 O2 K3 29.25(13) . 7
Mo1 P1 O2 K3 84.90(6) . 7
K3 P1 O2 K3 169.80(12) 7_545 7
K2 P1 O2 K3 -29.60(10) . 7
K2 P1 O2 K3 -160.61(4) 1_545 7
K2 P1 O2 K3 -95.10(6) 7 7
K1 P1 O2 K3 -95.10(6) . 7
O1 P1 O3 Mo1 -113.99(12) . .
O2 P1 O3 Mo1 121.04(11) . .
O3 P1 O3 Mo1 2.83(14) 6 .
K3 P1 O3 Mo1 54.40(15) 7_545 .
K3 P1 O3 Mo1 150.15(9) 7 .
K2 P1 O3 Mo1 -136.02(10) . .
K2 P1 O3 Mo1 -46.06(12) 1_545 .
K2 P1 O3 Mo1 166.24(4) 7 .
K1 P1 O3 Mo1 -78.25(6) . .
O1 P1 O3 K3 150.09(15) . 3_455
O2 P1 O3 K3 25.12(19) . 3_455
O3 P1 O3 K3 -93.09(16) 6 3_455
Mo1 P1 O3 K3 -95.91(15) . 3_455
K3 P1 O3 K3 -41.5(2) 7_545 3_455
K3 P1 O3 K3 54.24(12) 7 3_455
K2 P1 O3 K3 128.06(17) . 3_455
K2 P1 O3 K3 -141.97(10) 1_545 3_455
K2 P1 O3 K3 70.32(17) 7 3_455
K1 P1 O3 K3 -174.16(14) . 3_455
O1 P1 O3 K2 22.03(13) . .
O2 P1 O3 K2 -102.94(11) . .
O3 P1 O3 K2 138.85(7) 6 .
Mo1 P1 O3 K2 136.02(10) . .
K3 P1 O3 K2 -169.57(7) 7_545 .
K3 P1 O3 K2 -73.83(6) 7 .
K2 P1 O3 K2 89.96(10) 1_545 .
K2 P1 O3 K2 -57.74(10) 7 .
K1 P1 O3 K2 57.77(5) . .
O1 P1 O3 K3 95.86(12) . 7
O2 P1 O3 K3 -29.11(12) . 7
O3 P1 O3 K3 -147.32(6) 6 7
Mo1 P1 O3 K3 -150.15(9) . 7
K3 P1 O3 K3 -95.75(12) 7_545 7
K2 P1 O3 K3 73.83(6) . 7
K2 P1 O3 K3 163.79(6) 1_545 7
K2 P1 O3 K3 16.09(10) 7 7
K1 P1 O3 K3 131.60(5) . 7
O5 Mo1 O3 P1 -40.2(2) 6 .
O5 Mo1 O3 P1 -165.89(10) . .
O4 Mo1 O3 P1 90.96(9) . .
O3 Mo1 O3 P1 -2.17(11) 6 .
O2 Mo1 O3 P1 -84.29(9) 5 .
K2 Mo1 O3 P1 -113.36(7) 3_445 .
K3 Mo1 O3 P1 -36.88(9) 3_445 .
K3 Mo1 O3 P1 -139.49(11) 3_455 .
K1 Mo1 O3 P1 147.70(9) 7_556 .
K1 Mo1 O3 P1 43.12(12) 7_546 .
O5 Mo1 O3 K3 99.32(17) 6 3_455
O5 Mo1 O3 K3 -26.40(7) . 3_455
O4 Mo1 O3 K3 -129.54(6) . 3_455
O3 Mo1 O3 K3 137.32(3) 6 3_455
O2 Mo1 O3 K3 55.21(5) 5 3_455
P1 Mo1 O3 K3 139.49(11) . 3_455
K2 Mo1 O3 K3 26.13(6) 3_445 3_455
K3 Mo1 O3 K3 102.61(5) 3_445 3_455
K1 Mo1 O3 K3 -72.81(5) 7_556 3_455
K1 Mo1 O3 K3 -177.39(2) 7_546 3_455
O5 Mo1 O3 K2 -149.40(15) 6 .
O5 Mo1 O3 K2 84.88(11) . .
O4 Mo1 O3 K2 -18.26(11) . .
O3 Mo1 O3 K2 -111.40(9) 6 .
O2 Mo1 O3 K2 166.49(11) 5 .
P1 Mo1 O3 K2 -109.23(14) . .
K2 Mo1 O3 K2 137.41(8) 3_445 .
K3 Mo1 O3 K2 -146.11(8) 3_445 .
K3 Mo1 O3 K2 111.28(12) 3_455 .
K1 Mo1 O3 K2 38.47(9) 7_556 .
K1 Mo1 O3 K2 -66.11(13) 7_546 .
O5 Mo1 O3 K3 66.7(2) 6 7
O5 Mo1 O3 K3 -59.05(16) . 7
O4 Mo1 O3 K3 -162.19(15) . 7
O3 Mo1 O3 K3 104.67(14) 6 7
O2 Mo1 O3 K3 22.56(14) 5 7
P1 Mo1 O3 K3 106.84(18) . 7
K2 Mo1 O3 K3 -6.52(17) 3_445 7
K3 Mo1 O3 K3 69.97(15) 3_445 7
K3 Mo1 O3 K3 -32.65(12) 3_455 7
K1 Mo1 O3 K3 -105.46(15) 7_556 7
K1 Mo1 O3 K3 149.96(11) 7_546 7
O5 Mo1 O4 K1 125.71(7) 6 .
O5 Mo1 O4 K1 -125.71(7) . .
O3 Mo1 O4 K1 -33.68(5) . .
O3 Mo1 O4 K1 33.68(5) 6 .
O2 Mo1 O4 K1 0.000(2) 5 .
P1 Mo1 O4 K1 0.0 . .
K2 Mo1 O4 K1 180.0 3_445 .
K3 Mo1 O4 K1 81.56(7) 3_445 .
K3 Mo1 O4 K1 -81.56(7) 3_455 .
K1 Mo1 O4 K1 -109.03(6) 7_556 .
K1 Mo1 O4 K1 109.03(6) 7_546 .
O5 Mo1 O4 K2 -54.29(7) 6 7_556
O5 Mo1 O4 K2 54.29(7) . 7_556
O3 Mo1 O4 K2 146.32(5) . 7_556
O3 Mo1 O4 K2 -146.32(5) 6 7_556
O2 Mo1 O4 K2 180.000(1) 5 7_556
P1 Mo1 O4 K2 180.0 . 7_556
K2 Mo1 O4 K2 0.0 3_445 7_556
K3 Mo1 O4 K2 -98.44(7) 3_445 7_556
K3 Mo1 O4 K2 98.44(7) 3_455 7_556
K1 Mo1 O4 K2 70.97(6) 7_556 7_556
K1 Mo1 O4 K2 -70.97(6) 7_546 7_556
O5 Mo1 O4 K1 -125.26(8) 6 7_556
O5 Mo1 O4 K1 -16.68(10) . 7_556
O3 Mo1 O4 K1 75.35(8) . 7_556
O3 Mo1 O4 K1 142.71(7) 6 7_556
O2 Mo1 O4 K1 109.03(6) 5 7_556
P1 Mo1 O4 K1 109.03(6) . 7_556
K2 Mo1 O4 K1 -70.97(6) 3_445 7_556
K3 Mo1 O4 K1 -169.41(2) 3_445 7_556
K3 Mo1 O4 K1 27.47(12) 3_455 7_556
K1 Mo1 O4 K1 -141.94(11) 7_546 7_556
O5 Mo1 O4 K1 16.68(10) 6 7_546
O5 Mo1 O4 K1 125.26(8) . 7_546
O3 Mo1 O4 K1 -142.71(7) . 7_546
O3 Mo1 O4 K1 -75.35(8) 6 7_546
O2 Mo1 O4 K1 -109.03(6) 5 7_546
P1 Mo1 O4 K1 -109.03(6) . 7_546
K2 Mo1 O4 K1 70.97(6) 3_445 7_546
K3 Mo1 O4 K1 -27.47(12) 3_445 7_546
K3 Mo1 O4 K1 169.41(2) 3_455 7_546
K1 Mo1 O4 K1 141.94(11) 7_556 7_546
O5 Mo1 O5 K3 -127.42(7) 6 3_455
O4 Mo1 O5 K3 125.18(10) . 3_455
O3 Mo1 O5 K3 30.13(8) . 3_455
O3 Mo1 O5 K3 -4.4(2) 6 3_455
O2 Mo1 O5 K3 -47.93(8) 5 3_455
P1 Mo1 O5 K3 20.85(10) . 3_455
K2 Mo1 O5 K3 -93.88(8) 3_445 3_455
K3 Mo1 O5 K3 -83.07(9) 3_445 3_455
K1 Mo1 O5 K3 105.80(10) 7_556 3_455
K1 Mo1 O5 K3 -174.74(3) 7_546 3_455
O5 Mo1 O5 K1 126.78(7) 6 7_556
O4 Mo1 O5 K1 19.38(11) . 7_556
O3 Mo1 O5 K1 -75.67(8) . 7_556
O3 Mo1 O5 K1 -110.22(16) 6 7_556
O2 Mo1 O5 K1 -153.73(9) 5 7_556
P1 Mo1 O5 K1 -84.96(8) . 7_556
K2 Mo1 O5 K1 160.32(10) 3_445 7_556
K3 Mo1 O5 K1 171.13(3) 3_445 7_556
K3 Mo1 O5 K1 -105.80(10) 3_455 7_556
K1 Mo1 O5 K1 79.45(9) 7_546 7_556
O5 Mo1 O5 K1 24.6(3) 6 3_455
O4 Mo1 O5 K1 -82.8(3) . 3_455
O3 Mo1 O5 K1 -177.8(3) . 3_455
O3 Mo1 O5 K1 147.6(2) 6 3_455
O2 Mo1 O5 K1 104.1(3) 5 3_455
P1 Mo1 O5 K1 172.9(2) . 3_455
K2 Mo1 O5 K1 58.2(3) 3_445 3_455
K3 Mo1 O5 K1 69.0(3) 3_445 3_455
K3 Mo1 O5 K1 152.1(3) 3_455 3_455
K1 Mo1 O5 K1 -102.1(3) 7_556 3_455
K1 Mo1 O5 K1 -22.7(3) 7_546 3_455
O5 Mo1 O5 K2 -33.54(11) 6 3_445
O4 Mo1 O5 K2 -140.94(9) . 3_445
O3 Mo1 O5 K2 124.00(7) . 3_445
O3 Mo1 O5 K2 89.45(17) 6 3_445
O2 Mo1 O5 K2 45.95(7) 5 3_445
P1 Mo1 O5 K2 114.72(6) . 3_445
K3 Mo1 O5 K2 10.81(9) 3_445 3_445
K3 Mo1 O5 K2 93.88(8) 3_455 3_445
K1 Mo1 O5 K2 -160.32(10) 7_556 3_445
K1 Mo1 O5 K2 -80.87(7) 7_546 3_445
Mo1 O4 K1 O5 140.11(5) . 7_556
K2 O4 K1 O5 -39.89(5) 7_556 7_556
K1 O4 K1 O5 36.09(9) 7_556 7_556
K1 O4 K1 O5 -115.87(7) 7_546 7_556
Mo1 O4 K1 O5 -140.11(5) . 4_546
K2 O4 K1 O5 39.89(5) 7_556 4_546
K1 O4 K1 O5 115.87(7) 7_556 4_546
K1 O4 K1 O5 -36.09(9) 7_546 4_546
Mo1 O4 K1 O5 57.01(9) . 8
K2 O4 K1 O5 -122.99(9) 7_556 8
K1 O4 K1 O5 -47.01(13) 7_556 8
K1 O4 K1 O5 161.03(7) 7_546 8
Mo1 O4 K1 O5 -57.01(9) . 3_545
K2 O4 K1 O5 122.99(9) 7_556 3_545
K1 O4 K1 O5 -161.03(7) 7_556 3_545
K1 O4 K1 O5 47.01(13) 7_546 3_545
Mo1 O4 K1 O1 0.0 . .
K2 O4 K1 O1 180.0 7_556 .
K1 O4 K1 O1 -104.02(6) 7_556 .
K1 O4 K1 O1 104.02(6) 7_546 .
Mo1 O4 K1 O4 104.02(6) . 7_556
K2 O4 K1 O4 -75.98(6) 7_556 7_556
K1 O4 K1 O4 0.0 7_556 7_556
K1 O4 K1 O4 -151.96(13) 7_546 7_556
Mo1 O4 K1 O4 -104.02(6) . 7_546
K2 O4 K1 O4 75.98(6) 7_556 7_546
K1 O4 K1 O4 151.96(13) 7_556 7_546
K1 O4 K1 O4 0.0 7_546 7_546
Mo1 O4 K1 K2 -55.160(17) . 1_545
K2 O4 K1 K2 124.840(17) 7_556 1_545
K1 O4 K1 K2 -159.18(7) 7_556 1_545
K1 O4 K1 K2 48.86(6) 7_546 1_545
Mo1 O4 K1 K2 55.160(17) . .
K2 O4 K1 K2 -124.840(17) 7_556 .
K1 O4 K1 K2 -48.86(6) 7_556 .
K1 O4 K1 K2 159.18(7) 7_546 .
Mo1 O4 K1 K1 180.0 . 5_656
K2 O4 K1 K1 0.0 7_556 5_656
K1 O4 K1 K1 75.98(6) 7_556 5_656
K1 O4 K1 K1 -75.98(6) 7_546 5_656
Mo1 O4 K1 Mo1 126.057(16) . 7_556
K2 O4 K1 Mo1 -53.943(16) 7_556 7_556
K1 O4 K1 Mo1 22.04(7) 7_556 7_556
K1 O4 K1 Mo1 -129.92(6) 7_546 7_556
P1 O1 K1 O5 -127.58(8) . 7_556
K3 O1 K1 O5 52.42(8) . 7_556
K2 O1 K1 O5 -39.36(10) . 7_556
K2 O1 K1 O5 144.20(7) 1_545 7_556
K2 O1 K1 O5 52.42(8) 7 7_556
P1 O1 K1 O5 127.58(8) . 4_546
K3 O1 K1 O5 -52.42(8) . 4_546
K2 O1 K1 O5 -144.20(7) . 4_546
K2 O1 K1 O5 39.36(10) 1_545 4_546
K2 O1 K1 O5 -52.42(8) 7 4_546
P1 O1 K1 O4 0.0 . .
K3 O1 K1 O4 180.0 . .
K2 O1 K1 O4 88.22(4) . .
K2 O1 K1 O4 -88.22(4) 1_545 .
K2 O1 K1 O4 180.0 7 .
P1 O1 K1 O5 -145.02(4) . 8
K3 O1 K1 O5 34.98(4) . 8
K2 O1 K1 O5 -56.80(5) . 8
K2 O1 K1 O5 126.76(7) 1_545 8
K2 O1 K1 O5 34.98(4) 7 8
P1 O1 K1 O5 145.02(4) . 3_545
K3 O1 K1 O5 -34.98(4) . 3_545
K2 O1 K1 O5 -126.76(7) . 3_545
K2 O1 K1 O5 56.80(5) 1_545 3_545
K2 O1 K1 O5 -34.98(4) 7 3_545
P1 O1 K1 O4 -75.08(6) . 7_556
K3 O1 K1 O4 104.92(6) . 7_556
K2 O1 K1 O4 13.14(8) . 7_556
K2 O1 K1 O4 -163.31(6) 1_545 7_556
K2 O1 K1 O4 104.92(6) 7 7_556
P1 O1 K1 O4 75.08(6) . 7_546
K3 O1 K1 O4 -104.92(6) . 7_546
K2 O1 K1 O4 163.31(6) . 7_546
K2 O1 K1 O4 -13.14(8) 1_545 7_546
K2 O1 K1 O4 -104.92(6) 7 7_546
P1 O1 K1 K2 88.22(4) . 1_545
K3 O1 K1 K2 -91.78(4) . 1_545
K2 O1 K1 K2 176.45(8) . 1_545
K2 O1 K1 K2 -91.78(4) 7 1_545
P1 O1 K1 K2 -88.22(4) . .
K3 O1 K1 K2 91.78(4) . .
K2 O1 K1 K2 -176.45(8) 1_545 .
K2 O1 K1 K2 91.78(4) 7 .
P1 O1 K1 K1 180.0 . 5_656
K3 O1 K1 K1 0.0 . 5_656
K2 O1 K1 K1 -91.78(4) . 5_656
K2 O1 K1 K1 91.78(4) 1_545 5_656
K2 O1 K1 K1 0.0 7 5_656
P1 O1 K1 Mo1 -92.66(5) . 7_556
K3 O1 K1 Mo1 87.34(5) . 7_556
K2 O1 K1 Mo1 -4.44(9) . 7_556
K2 O1 K1 Mo1 179.11(3) 1_545 7_556
K2 O1 K1 Mo1 87.34(5) 7 7_556
P1 O3 K2 O2 26.87(12) . 7
Mo1 O3 K2 O2 134.81(10) . 7
K3 O3 K2 O2 -120.82(7) 3_455 7
K3 O3 K2 O2 -63.78(7) 7 7
P1 O3 K2 O4 -118.03(9) . 7_556
Mo1 O3 K2 O4 -10.09(11) . 7_556
K3 O3 K2 O4 94.28(7) 3_455 7_556
K3 O3 K2 O4 151.32(5) 7 7_556
P1 O3 K2 O3 148.19(6) . 6_565
Mo1 O3 K2 O3 -103.87(10) . 6_565
K3 O3 K2 O3 0.50(8) 3_455 6_565
K3 O3 K2 O3 57.53(5) 7 6_565
P1 O3 K2 O5 -71.2(3) . 3
Mo1 O3 K2 O5 36.7(4) . 3
K3 O3 K2 O5 141.1(3) 3_455 3
K3 O3 K2 O5 -161.8(3) 7 3
P1 O3 K2 O5 -39.78(10) . 8
Mo1 O3 K2 O5 68.16(12) . 8
K3 O3 K2 O5 172.53(6) 3_455 8
K3 O3 K2 O5 -130.43(5) 7 8
P1 O3 K2 O1 -13.08(9) . .
Mo1 O3 K2 O1 94.85(13) . .
K3 O3 K2 O1 -160.77(11) 3_455 .
K3 O3 K2 O1 -103.74(8) 7 .
P1 O3 K2 O1 131.06(10) . 1_565
Mo1 O3 K2 O1 -121.00(11) . 1_565
K3 O3 K2 O1 -16.63(10) 3_455 1_565
K3 O3 K2 O1 40.41(8) 7 1_565
P1 O3 K2 O1 59.48(9) . 7
Mo1 O3 K2 O1 167.42(10) . 7
K3 O3 K2 O1 -88.21(6) 3_455 7
K3 O3 K2 O1 -31.17(4) 7 7
Mo1 O3 K2 P1 107.94(14) . .
K3 O3 K2 P1 -147.69(12) 3_455 .
K3 O3 K2 P1 -90.65(9) 7 .
P1 O3 K2 P1 134.53(8) . 1_565
Mo1 O3 K2 P1 -117.54(10) . 1_565
K3 O3 K2 P1 -13.16(6) 3_455 1_565
K3 O3 K2 P1 43.87(4) 7 1_565
P1 O3 K2 K3 90.65(9) . 7
Mo1 O3 K2 K3 -161.41(13) . 7
K3 O3 K2 K3 -57.04(5) 3_455 7
P1 O1 K2 O2 -134.39(14) . 7
K3 O1 K2 O2 22.00(8) . 7
K1 O1 K2 O2 113.05(8) . 7
K2 O1 K2 O2 120.0(2) 1_545 7
K2 O1 K2 O2 -47.97(8) 7 7
P1 O1 K2 O4 97.84(13) . 7_556
K3 O1 K2 O4 -105.77(9) . 7_556
K1 O1 K2 O4 -14.72(9) . 7_556
K2 O1 K2 O4 -7.8(2) 1_545 7_556
K2 O1 K2 O4 -175.74(8) 7 7_556
P1 O1 K2 O3 13.41(9) . .
K3 O1 K2 O3 169.80(12) . .
K1 O1 K2 O3 -99.15(9) . .
K2 O1 K2 O3 -92.2(2) 1_545 .
K2 O1 K2 O3 99.83(10) 7 .
P1 O1 K2 O3 -7.95(16) . 6_565
K3 O1 K2 O3 148.44(7) . 6_565
K1 O1 K2 O3 -120.51(7) . 6_565
K2 O1 K2 O3 -113.57(19) 1_545 6_565
K2 O1 K2 O3 78.47(10) 7 6_565
P1 O1 K2 O5 -178.09(10) . 3
K3 O1 K2 O5 -21.70(11) . 3
K1 O1 K2 O5 69.35(9) . 3
K2 O1 K2 O5 76.3(2) 1_545 3
K2 O1 K2 O5 -91.67(9) 7 3
P1 O1 K2 O5 167.42(14) . 8
K3 O1 K2 O5 -36.18(6) . 8
K1 O1 K2 O5 54.86(6) . 8
K2 O1 K2 O5 61.8(2) 1_545 8
K2 O1 K2 O5 -106.16(9) 7 8
P1 O1 K2 O1 -74.4(3) . 1_565
K3 O1 K2 O1 82.0(2) . 1_565
K1 O1 K2 O1 173.06(16) . 1_565
K2 O1 K2 O1 180.0 1_545 1_565
K2 O1 K2 O1 12.0(3) 7 1_565
P1 O1 K2 O1 -86.42(13) . 7
K3 O1 K2 O1 69.97(8) . 7
K1 O1 K2 O1 161.02(10) . 7
K2 O1 K2 O1 168.0(3) 1_545 7
K2 O1 K2 O1 0.0 7 7
K3 O1 K2 P1 156.39(18) . .
K1 O1 K2 P1 -112.56(15) . .
K2 O1 K2 P1 -105.6(3) 1_545 .
K2 O1 K2 P1 86.42(13) 7 .
P1 O1 K2 P1 -37.05(17) . 1_565
K3 O1 K2 P1 119.34(7) . 1_565
K1 O1 K2 P1 -149.61(6) . 1_565
K2 O1 K2 P1 -142.67(16) 1_545 1_565
K2 O1 K2 P1 49.37(11) 7 1_565
P1 O1 K2 K3 -40.65(11) . 7
K3 O1 K2 K3 115.74(7) . 7
K1 O1 K2 K3 -153.21(6) . 7
K2 O1 K2 K3 -146.3(2) 1_545 7
K2 O1 K2 K3 45.77(6) 7 7
O1 P1 K2 O2 46.10(14) . 7
O2 P1 K2 O2 -56.83(13) . 7
O3 P1 K2 O2 136.17(12) 6 7
O3 P1 K2 O2 -157.78(10) . 7
Mo1 P1 K2 O2 169.87(5) . 7
K3 P1 K2 O2 3.15(10) 7_545 7
K3 P1 K2 O2 -85.94(6) 7 7
K2 P1 K2 O2 73.25(6) 1_545 7
K2 P1 K2 O2 -19.15(5) 7 7
K1 P1 K2 O2 98.46(5) . 7
O1 P1 K2 O4 -89.51(14) . 7_556
O2 P1 K2 O4 167.56(12) . 7_556
O3 P1 K2 O4 0.56(12) 6 7_556
O3 P1 K2 O4 66.61(10) . 7_556
Mo1 P1 K2 O4 34.26(6) . 7_556
K3 P1 K2 O4 -132.46(10) 7_545 7_556
K3 P1 K2 O4 138.45(6) 7 7_556
K2 P1 K2 O4 -62.36(7) 1_545 7_556
K2 P1 K2 O4 -154.76(6) 7 7_556
K1 P1 K2 O4 -37.15(6) . 7_556
O1 P1 K2 O3 -156.12(16) . .
O2 P1 K2 O3 100.95(14) . .
O3 P1 K2 O3 -66.05(14) 6 .
Mo1 P1 K2 O3 -32.35(9) . .
K3 P1 K2 O3 160.93(13) 7_545 .
K3 P1 K2 O3 71.84(9) 7 .
K2 P1 K2 O3 -128.96(10) 1_545 .
K2 P1 K2 O3 138.63(9) 7 .
K1 P1 K2 O3 -103.76(9) . .
O1 P1 K2 O3 173.23(13) . 6_565
O2 P1 K2 O3 70.30(12) . 6_565
O3 P1 K2 O3 -96.70(12) 6 6_565
O3 P1 K2 O3 -30.65(7) . 6_565
Mo1 P1 K2 O3 -63.00(5) . 6_565
K3 P1 K2 O3 130.29(9) 7_545 6_565
K3 P1 K2 O3 41.19(5) 7 6_565
K2 P1 K2 O3 -159.61(4) 1_545 6_565
K2 P1 K2 O3 107.98(5) 7 6_565
K1 P1 K2 O3 -134.41(5) . 6_565
O1 P1 K2 O5 3.05(16) . 3
O2 P1 K2 O5 -99.88(14) . 3
O3 P1 K2 O5 93.12(14) 6 3
O3 P1 K2 O5 159.17(12) . 3
Mo1 P1 K2 O5 126.83(9) . 3
K3 P1 K2 O5 -39.89(14) 7_545 3
K3 P1 K2 O5 -128.99(9) 7 3
K2 P1 K2 O5 30.21(11) 1_545 3
K2 P1 K2 O5 -62.20(9) 7 3
K1 P1 K2 O5 55.41(9) . 3
O1 P1 K2 O5 -11.72(13) . 8
O2 P1 K2 O5 -114.64(12) . 8
O3 P1 K2 O5 78.35(12) 6 8
O3 P1 K2 O5 144.40(10) . 8
Mo1 P1 K2 O5 112.06(5) . 8
K3 P1 K2 O5 -54.66(10) 7_545 8
K3 P1 K2 O5 -143.75(5) 7 8
K2 P1 K2 O5 15.44(6) 1_545 8
K2 P1 K2 O5 -76.96(5) 7 8
K1 P1 K2 O5 40.64(4) . 8
O2 P1 K2 O1 -102.93(17) . .
O3 P1 K2 O1 90.07(17) 6 .
O3 P1 K2 O1 156.12(16) . .
Mo1 P1 K2 O1 123.77(13) . .
K3 P1 K2 O1 -42.94(14) 7_545 .
K3 P1 K2 O1 -132.04(13) 7 .
K2 P1 K2 O1 27.16(13) 1_545 .
K2 P1 K2 O1 -65.25(13) 7 .
K1 P1 K2 O1 52.36(13) . .
O1 P1 K2 O1 136.1(2) . 1_565
O2 P1 K2 O1 33.22(14) . 1_565
O3 P1 K2 O1 -133.79(13) 6 1_565
O3 P1 K2 O1 -67.74(13) . 1_565
Mo1 P1 K2 O1 -100.08(9) . 1_565
K3 P1 K2 O1 93.20(12) 7_545 1_565
K3 P1 K2 O1 4.10(9) 7 1_565
K2 P1 K2 O1 163.30(8) 1_545 1_565
K2 P1 K2 O1 70.90(9) 7 1_565
K1 P1 K2 O1 -171.50(9) . 1_565
O1 P1 K2 O1 86.75(13) . 7
O2 P1 K2 O1 -16.18(11) . 7
O3 P1 K2 O1 176.82(11) 6 7
O3 P1 K2 O1 -117.13(10) . 7
Mo1 P1 K2 O1 -149.48(5) . 7
K3 P1 K2 O1 43.81(10) 7_545 7
K3 P1 K2 O1 -45.29(5) 7 7
K2 P1 K2 O1 113.91(6) 1_545 7
K2 P1 K2 O1 21.50(4) 7 7
K1 P1 K2 O1 139.11(5) . 7
O1 P1 K2 P1 152.84(13) . 1_565
O2 P1 K2 P1 49.92(12) . 1_565
O3 P1 K2 P1 -117.09(10) 6 1_565
O3 P1 K2 P1 -51.04(10) . 1_565
Mo1 P1 K2 P1 -83.38(4) . 1_565
K3 P1 K2 P1 109.90(8) 7_545 1_565
K3 P1 K2 P1 20.81(4) 7 1_565
K2 P1 K2 P1 180.0 1_545 1_565
K2 P1 K2 P1 87.60(4) 7 1_565
K1 P1 K2 P1 -154.80(4) . 1_565
O1 P1 K2 K3 132.04(13) . 7
O2 P1 K2 K3 29.11(11) . 7
O3 P1 K2 K3 -137.89(11) 6 7
O3 P1 K2 K3 -71.84(9) . 7
Mo1 P1 K2 K3 -104.19(3) . 7
K3 P1 K2 K3 89.09(9) 7_545 7
K2 P1 K2 K3 159.19(4) 1_545 7
K2 P1 K2 K3 66.79(3) 7 7
K1 P1 K2 K3 -175.60(3) . 7
P1 O1 K3 O5 143.52(4) . 8
K1 O1 K3 O5 -36.48(4) . 8
K2 O1 K3 O5 38.79(6) . 8
K2 O1 K3 O5 -111.75(8) 1_545 8
K2 O1 K3 O5 143.52(4) 7 8
P1 O1 K3 O5 -143.52(4) . 3_545
K1 O1 K3 O5 36.48(4) . 3_545
K2 O1 K3 O5 111.75(8) . 3_545
K2 O1 K3 O5 -38.79(6) 1_545 3_545
K2 O1 K3 O5 -143.52(4) 7 3_545
P1 O1 K3 O3 116.94(9) . 8
K1 O1 K3 O3 -63.06(9) . 8
K2 O1 K3 O3 12.20(13) . 8
K2 O1 K3 O3 -138.33(7) 1_545 8
K2 O1 K3 O3 116.94(9) 7 8
P1 O1 K3 O3 -116.94(9) . 3_545
K1 O1 K3 O3 63.06(9) . 3_545
K2 O1 K3 O3 138.33(7) . 3_545
K2 O1 K3 O3 -12.20(13) 1_545 3_545
K2 O1 K3 O3 -116.94(9) 7 3_545
P1 O1 K3 O2 -85.07(5) . 7_545
K1 O1 K3 O2 94.93(5) . 7_545
K2 O1 K3 O2 170.20(8) . 7_545
K2 O1 K3 O2 19.66(7) 1_545 7_545
K2 O1 K3 O2 -85.07(5) 7 7_545
P1 O1 K3 O2 85.07(5) . 7
K1 O1 K3 O2 -94.93(5) . 7
K2 O1 K3 O2 -19.66(7) . 7
K2 O1 K3 O2 -170.20(8) 1_545 7
K2 O1 K3 O2 85.07(5) 7 7
P1 O1 K3 O3 -36.69(4) . 4_545
K1 O1 K3 O3 143.31(4) . 4_545
K2 O1 K3 O3 -141.43(6) . 4_545
K2 O1 K3 O3 68.04(8) 1_545 4_545
K2 O1 K3 O3 -36.69(4) 7 4_545
P1 O1 K3 O3 36.69(4) . 7
K1 O1 K3 O3 -143.31(4) . 7
K2 O1 K3 O3 -68.04(8) . 7
K2 O1 K3 O3 141.43(6) 1_545 7
K2 O1 K3 O3 36.69(4) 7 7
P1 O1 K3 K3 0.0 . 5_655
K1 O1 K3 K3 180.0 . 5_655
K2 O1 K3 K3 -104.73(6) . 5_655
K2 O1 K3 K3 104.73(6) 1_545 5_655
K2 O1 K3 K3 0.0 7 5_655
P1 O1 K3 P1 -58.817(19) . 7_545
K1 O1 K3 P1 121.183(19) . 7_545
K2 O1 K3 P1 -163.55(6) . 7_545
K2 O1 K3 P1 45.92(6) 1_545 7_545
K2 O1 K3 P1 -58.817(19) 7 7_545
P1 O1 K3 P1 58.817(19) . 7
K1 O1 K3 P1 -121.183(19) . 7
K2 O1 K3 P1 -45.92(6) . 7
K2 O1 K3 P1 163.55(6) 1_545 7
K2 O1 K3 P1 58.817(19) 7 7
